data_8102449
loop_
_publ_author_name
'Tian-Pin Shu'
'Su-Zhen Chen'
'Dong-Guo Xia'

_publ_section_title
;
 Crystal structure of
 2-[(diisopropylcarbamoyl)methoxy]-N-benzyl-4-methylbenzamide,
 C23H30N2O3
;
_journal_issue 3
_journal_name_full 'Zeitschrift f\"ur Kristallographie - New Crystal Structures'
_journal_page_first 485
_journal_volume 224
_journal_year 2009
_chemical_formula_moiety 'C23 H30 N2 O3'
_chemical_formula_sum 'C23 H30 N2 O3'
_chemical_formula_weight 382.49
_chemical_name_systematic
; 
2-[(diisopropylcarbamoyl)methoxy]-N-benzyl-4-methylbenzamide
;
_space_group_IT_number 2
_symmetry_cell_setting triclinic
_symmetry_space_group_name_Hall '-P 1'
_symmetry_space_group_name_H-M 'P -1'
_atom_sites_solution_hydrogens geom
_atom_sites_solution_primary direct
_atom_sites_solution_secondary difmap
_audit_creation_method SHELXL-97
_cell_angle_alpha 116.285(5)
_cell_angle_beta 105.502(5)
_cell_angle_gamma 90.731(5)
_cell_formula_units_Z 2
_cell_length_a 9.540(4)
_cell_length_b 10.913(5)
_cell_length_c 12.039(5)
_cell_measurement_reflns_used 5284
_cell_measurement_temperature 296(2)
_cell_measurement_theta_max 27.40
_cell_measurement_theta_min 2.50
_cell_volume 1070.4(8)
_computing_cell_refinement 'SMART(Bruker, 1998)'
_computing_data_collection 'SMART (Bruker, 1998)'
_computing_data_reduction 'SAINT (Bruker, 1998)'
_computing_molecular_graphics 'SHELXTL (Bruker, 1998)'
_computing_publication_material 'SHELXTL (Bruker, 1998)'
_computing_structure_refinement 'SHELXL-97 (Sheldrick, 1997)'
_computing_structure_solution 'SHELXS-97 (Sheldrick, 1990)'
_diffrn_ambient_temperature 296(2)
_diffrn_measured_fraction_theta_full 0.950
_diffrn_measured_fraction_theta_max 0.950
_diffrn_measurement_device_type 'Rigaku R-AXIS RAPID'
_diffrn_measurement_method '\w scans'
_diffrn_radiation_monochromator graphite
_diffrn_radiation_source 'fine-focus sealed tube'
_diffrn_radiation_type MoK\a
_diffrn_radiation_wavelength 0.71073
_diffrn_reflns_av_R_equivalents 0.0494
_diffrn_reflns_av_sigmaI/netI 0.0610
_diffrn_reflns_limit_h_max 12
_diffrn_reflns_limit_h_min -12
_diffrn_reflns_limit_k_max 14
_diffrn_reflns_limit_k_min -14
_diffrn_reflns_limit_l_max 15
_diffrn_reflns_limit_l_min -15
_diffrn_reflns_number 8949
_diffrn_reflns_theta_full 27.78
_diffrn_reflns_theta_max 27.78
_diffrn_reflns_theta_min 1.98
_diffrn_standards_decay_% 0
_diffrn_standards_interval_count 0
_diffrn_standards_interval_time 0
_diffrn_standards_number 0
_exptl_absorpt_coefficient_mu 0.078
_exptl_absorpt_correction_T_max 0.983
_exptl_absorpt_correction_T_min 0.967
_exptl_absorpt_correction_type multi-scan
_exptl_absorpt_process_details 'XSCANS (Siemens, 1996)'
_exptl_crystal_colour colourless
_exptl_crystal_density_diffrn 1.187
_exptl_crystal_density_meas 1.187
_exptl_crystal_density_method 'not measured'
_exptl_crystal_description block
_exptl_crystal_F_000 412
_exptl_crystal_size_max 0.43
_exptl_crystal_size_mid 0.26
_exptl_crystal_size_min 0.22
_refine_diff_density_max 0.442
_refine_diff_density_min -0.253
_refine_diff_density_rms 0.061
_refine_ls_extinction_coef 0.066(11)
_refine_ls_extinction_expression Fc^*^=kFc[1+0.001xFc^2^\l^3^/sin(2\q)]^-1/4^
_refine_ls_extinction_method SHELXL
_refine_ls_goodness_of_fit_ref 1.102
_refine_ls_hydrogen_treatment constr
_refine_ls_matrix_type full
_refine_ls_number_parameters 255
_refine_ls_number_reflns 5064
_refine_ls_number_restraints 0
_refine_ls_restrained_S_all 1.102
_refine_ls_R_factor_all 0.1047
_refine_ls_R_factor_gt 0.0859
_refine_ls_shift/su_max 0.000
_refine_ls_shift/su_mean 0.000
_refine_ls_structure_factor_coef Fsqd
_refine_ls_weighting_details 'calc w=1/[\s^2^(Fo^2^)+(0.1206P)^2^+0.7390P] where P=(Fo^2^+2Fc^2^)/3'
_refine_ls_weighting_scheme calc
_refine_ls_wR_factor_gt 0.2703
_refine_ls_wR_factor_ref 0.2378
_reflns_number_gt 3410
_reflns_number_total 5064
_reflns_threshold_expression >2sigma(I)
_cod_data_source_file 1267-2625.cff
_cod_data_source_block shx97
_cod_depositor_comments
;
The following automatic conversions were performed:
'_symmetry_cell_setting' value 'Triclinic' changed to 'triclinic'
according to '/home/saulius/struct/CIF-dictionaries/cif_core.dic'
dictionary named 'cif_core.dic' version 2.4.1 from 2010-06-29.

Automatic conversion script
Id: cif_fix_enum 1555 2011-01-17 13:19:09Z saulius 
;
_cod_database_code 8102449

loop_
_symmetry_equiv_pos_as_xyz
'x, y, z'
'-x, -y, -z'

loop_
_atom_site_label
_atom_site_type_symbol
_atom_site_fract_x
_atom_site_fract_y
_atom_site_fract_z
_atom_site_U_iso_or_equiv
_atom_site_adp_type
_atom_site_occupancy
_atom_site_symmetry_multiplicity
_atom_site_calc_flag
_atom_site_refinement_flags
_atom_site_disorder_assembly
_atom_site_disorder_group
O1 O 0.2732(4) 0.1130(3) 0.1745(3) 0.0901(9) Uani 1 1 d . . .
O2 O 0.1411(4) 0.3397(2) 0.6057(2) 0.0781(9) Uani 1 1 d . . .
O3 O 0.1971(3) 0.4537(3) 0.4796(2) 0.0734(8) Uani 1 1 d . . .
N1 N 0.1815(3) 0.1824(3) 0.3423(3) 0.0654(8) Uani 1 1 d . . .
H1A H 0.1721 0.2510 0.4105 0.078 Uiso 1 1 calc R . .
N2 N 0.1702(3) 0.5310(2) 0.7950(2) 0.0485(6) Uani 1 1 d . . .
C1 C -0.1063(5) 0.0601(4) 0.3817(4) 0.0761(11) Uani 1 1 d . . .
H1B H -0.0455 0.0861 0.4656 0.091 Uiso 1 1 calc R . .
C2 C -0.2551(6) 0.0522(5) 0.3578(6) 0.0928(15) Uani 1 1 d . . .
H2A H -0.2953 0.0702 0.4249 0.111 Uiso 1 1 calc R . .
C3 C -0.3456(6) 0.0179(4) 0.2357(7) 0.0974(17) Uani 1 1 d . . .
H3A H -0.4466 0.0164 0.2207 0.117 Uiso 1 1 calc R . .
C4 C -0.2866(5) -0.0144(4) 0.1347(5) 0.0848(13) Uani 1 1 d . . .
H4A H -0.3482 -0.0393 0.0514 0.102 Uiso 1 1 calc R . .
C5 C -0.1389(5) -0.0097(3) 0.1570(4) 0.0654(9) Uani 1 1 d . . .
H5A H -0.0999 -0.0330 0.0884 0.079 Uiso 1 1 calc R . .
C6 C -0.0450(4) 0.0296(3) 0.2820(3) 0.0592(8) Uani 1 1 d . . .
C7 C 0.1186(5) 0.0425(4) 0.3086(4) 0.0721(10) Uani 1 1 d . . .
H7A H 0.1624 0.0218 0.3797 0.087 Uiso 1 1 calc R . .
H7B H 0.1415 -0.0241 0.2322 0.087 Uiso 1 1 calc R . .
C8 C 0.2529(4) 0.2069(4) 0.2709(3) 0.0576(8) Uani 1 1 d . . .
C9 C 0.3056(3) 0.3554(3) 0.3102(3) 0.0516(7) Uani 1 1 d . . .
C10 C 0.3800(4) 0.3774(4) 0.2338(4) 0.0674(9) Uani 1 1 d . . .
H10A H 0.3920 0.3014 0.1624 0.081 Uiso 1 1 calc R . .
C11 C 0.4357(4) 0.5065(5) 0.2601(4) 0.0727(10) Uani 1 1 d . . .
H11A H 0.4842 0.5162 0.2063 0.087 Uiso 1 1 calc R . .
C12 C 0.4211(4) 0.6236(4) 0.3658(4) 0.0627(9) Uani 1 1 d . . .
C13 C 0.3442(4) 0.6043(4) 0.4414(3) 0.0581(8) Uani 1 1 d . . .
H13A H 0.3321 0.6809 0.5125 0.070 Uiso 1 1 calc R . .
C14 C 0.2853(3) 0.4739(3) 0.4133(3) 0.0509(7) Uani 1 1 d . . .
C15 C 0.2059(4) 0.5519(3) 0.6072(3) 0.0539(7) Uani 1 1 d . . .
H15A H 0.1357 0.6153 0.6063 0.065 Uiso 1 1 calc R . .
H15B H 0.3040 0.6046 0.6537 0.065 Uiso 1 1 calc R . .
C16 C 0.1689(4) 0.4655(3) 0.6706(3) 0.0518(7) Uani 1 1 d . . .
C17 C 0.1371(4) 0.4482(3) 0.8578(3) 0.0542(8) Uani 1 1 d . . .
H17A H 0.1426 0.5148 0.9470 0.065 Uiso 1 1 calc R . .
C18 C -0.0191(5) 0.3691(5) 0.7943(4) 0.0811(12) Uani 1 1 d . . .
H18A H -0.0877 0.4316 0.7898 0.122 Uiso 1 1 calc R . .
H18B H -0.0397 0.3276 0.8450 0.122 Uiso 1 1 calc R . .
H18C H -0.0284 0.2982 0.7081 0.122 Uiso 1 1 calc R . .
C19 C 0.2526(5) 0.3572(4) 0.8694(5) 0.0797(11) Uani 1 1 d . . .
H19A H 0.3483 0.4123 0.9107 0.120 Uiso 1 1 calc R . .
H19B H 0.2477 0.2865 0.7843 0.120 Uiso 1 1 calc R . .
H19C H 0.2349 0.3152 0.9205 0.120 Uiso 1 1 calc R . .
C20 C 0.0714(5) 0.7398(4) 0.9205(4) 0.0757(11) Uani 1 1 d . . .
H20A H -0.0151 0.7103 0.8466 0.113 Uiso 1 1 calc R . .
H20B H 0.0914 0.8390 0.9654 0.113 Uiso 1 1 calc R . .
H20C H 0.0555 0.7061 0.9781 0.113 Uiso 1 1 calc R . .
C21 C 0.3395(5) 0.7287(5) 0.9890(5) 0.0890(13) Uani 1 1 d . . .
H21A H 0.4200 0.6913 0.9581 0.133 Uiso 1 1 calc R . .
H21B H 0.3255 0.6958 1.0478 0.133 Uiso 1 1 calc R . .
H21C H 0.3609 0.8278 1.0334 0.133 Uiso 1 1 calc R . .
C22 C 0.2010(4) 0.6831(3) 0.8751(3) 0.0520(7) Uani 1 1 d . . .
H22A H 0.2169 0.7227 0.8198 0.062 Uiso 1 1 calc R . .
C23 C 0.4816(5) 0.7658(5) 0.3939(5) 0.0874(13) Uani 1 1 d . . .
H23A H 0.5033 0.8274 0.4851 0.131 Uiso 1 1 calc R . .
H23B H 0.4101 0.7990 0.3451 0.131 Uiso 1 1 calc R . .
H23C H 0.5700 0.7619 0.3695 0.131 Uiso 1 1 calc R . .

loop_
_atom_site_aniso_label
_atom_site_aniso_U_11
_atom_site_aniso_U_22
_atom_site_aniso_U_33
_atom_site_aniso_U_23
_atom_site_aniso_U_13
_atom_site_aniso_U_12
O1 0.124(3) 0.0655(17) 0.0769(19) 0.0165(14) 0.0545(18) 0.0202(16)
O2 0.130(2) 0.0449(12) 0.0518(13) 0.0095(10) 0.0398(14) -0.0134(13)
O3 0.107(2) 0.0566(14) 0.0526(13) 0.0120(11) 0.0436(14) -0.0102(13)
N1 0.0777(19) 0.0523(16) 0.0583(16) 0.0171(13) 0.0245(14) 0.0000(13)
N2 0.0635(15) 0.0424(12) 0.0409(12) 0.0183(10) 0.0197(11) 0.0054(10)
C1 0.108(3) 0.055(2) 0.057(2) 0.0157(16) 0.030(2) 0.003(2)
C2 0.107(4) 0.071(3) 0.100(4) 0.024(3) 0.060(3) 0.010(2)
C3 0.078(3) 0.057(2) 0.142(5) 0.028(3) 0.040(3) 0.009(2)
C4 0.091(3) 0.057(2) 0.084(3) 0.026(2) 0.004(2) -0.002(2)
C5 0.092(3) 0.0433(16) 0.0551(18) 0.0182(14) 0.0216(18) 0.0026(16)
C6 0.081(2) 0.0350(14) 0.0578(18) 0.0174(13) 0.0231(16) 0.0045(14)
C7 0.084(3) 0.0492(18) 0.079(2) 0.0270(18) 0.024(2) 0.0116(17)
C8 0.0566(18) 0.0598(19) 0.0480(16) 0.0184(15) 0.0145(13) 0.0126(14)
C9 0.0473(15) 0.0614(18) 0.0433(15) 0.0214(14) 0.0143(12) 0.0105(13)
C10 0.063(2) 0.080(2) 0.059(2) 0.0243(18) 0.0320(16) 0.0105(17)
C11 0.071(2) 0.089(3) 0.074(2) 0.041(2) 0.0427(19) 0.011(2)
C12 0.0519(18) 0.079(2) 0.071(2) 0.0433(19) 0.0238(15) 0.0096(16)
C13 0.0649(19) 0.0599(19) 0.0552(18) 0.0284(15) 0.0240(15) 0.0090(15)
C14 0.0555(16) 0.0587(17) 0.0399(14) 0.0229(13) 0.0169(12) 0.0054(13)
C15 0.0701(19) 0.0480(16) 0.0423(15) 0.0163(13) 0.0237(14) 0.0014(14)
C16 0.0635(18) 0.0467(16) 0.0451(15) 0.0186(13) 0.0216(13) 0.0012(13)
C17 0.074(2) 0.0502(16) 0.0436(15) 0.0240(13) 0.0225(14) 0.0057(14)
C18 0.083(3) 0.092(3) 0.078(3) 0.047(2) 0.025(2) -0.012(2)
C19 0.104(3) 0.069(2) 0.085(3) 0.049(2) 0.033(2) 0.025(2)
C20 0.087(3) 0.070(2) 0.080(3) 0.037(2) 0.037(2) 0.034(2)
C21 0.073(3) 0.071(3) 0.079(3) 0.007(2) 0.008(2) -0.005(2)
C22 0.0683(19) 0.0428(15) 0.0449(15) 0.0171(12) 0.0231(14) 0.0069(13)
C23 0.091(3) 0.087(3) 0.111(4) 0.057(3) 0.051(3) 0.010(2)

loop_
_atom_type_symbol
_atom_type_description
_atom_type_scat_dispersion_real
_atom_type_scat_dispersion_imag
_atom_type_scat_source
C C 0.0033 0.0016 'International Tables Vol C Tables 4.2.6.8 and 6.1.1.4'
H H 0.0000 0.0000 'International Tables Vol C Tables 4.2.6.8 and 6.1.1.4'
N N 0.0061 0.0033 'International Tables Vol C Tables 4.2.6.8 and 6.1.1.4'
O O 0.0106 0.0060 'International Tables Vol C Tables 4.2.6.8 and 6.1.1.4'

loop_
_geom_angle_atom_site_label_1
_geom_angle_atom_site_label_2
_geom_angle_atom_site_label_3
_geom_angle
_geom_angle_site_symmetry_1
_geom_angle_site_symmetry_3
_geom_angle_publ_flag
C14 O3 C15 122.0(3) . . ?
C8 N1 C7 122.4(3) . . ?
C8 N1 H1A 118.8 . . ?
C7 N1 H1A 118.8 . . ?
C16 N2 C22 123.8(2) . . ?
C16 N2 C17 119.1(2) . . ?
C22 N2 C17 117.0(2) . . ?
C2 C1 C6 120.5(4) . . ?
C2 C1 H1B 119.8 . . ?
C6 C1 H1B 119.8 . . ?
C1 C2 C3 120.4(5) . . ?
C1 C2 H2A 119.8 . . ?
C3 C2 H2A 119.8 . . ?
C2 C3 C4 119.9(5) . . ?
C2 C3 H3A 120.1 . . ?
C4 C3 H3A 120.1 . . ?
C5 C4 C3 120.1(4) . . ?
C5 C4 H4A 119.9 . . ?
C3 C4 H4A 119.9 . . ?
C4 C5 C6 120.5(4) . . ?
C4 C5 H5A 119.7 . . ?
C6 C5 H5A 119.7 . . ?
C1 C6 C5 118.5(4) . . ?
C1 C6 C7 120.7(4) . . ?
C5 C6 C7 120.8(3) . . ?
N1 C7 C6 111.0(3) . . ?
N1 C7 H7A 109.4 . . ?
C6 C7 H7A 109.4 . . ?
N1 C7 H7B 109.4 . . ?
C6 C7 H7B 109.4 . . ?
H7A C7 H7B 108.0 . . ?
O1 C8 N1 121.9(3) . . ?
O1 C8 C9 120.2(3) . . ?
N1 C8 C9 117.9(3) . . ?
C10 C9 C14 116.3(3) . . ?
C10 C9 C8 116.4(3) . . ?
C14 C9 C8 127.2(3) . . ?
C11 C10 C9 122.4(3) . . ?
C11 C10 H10A 118.8 . . ?
C9 C10 H10A 118.8 . . ?
C10 C11 C12 121.2(3) . . ?
C10 C11 H11A 119.4 . . ?
C12 C11 H11A 119.4 . . ?
C11 C12 C13 117.4(3) . . ?
C11 C12 C23 121.1(3) . . ?
C13 C12 C23 121.5(4) . . ?
C14 C13 C12 121.4(3) . . ?
C14 C13 H13A 119.3 . . ?
C12 C13 H13A 119.3 . . ?
O3 C14 C13 122.1(3) . . ?
O3 C14 C9 116.6(3) . . ?
C13 C14 C9 121.1(3) . . ?
O3 C15 C16 104.6(2) . . ?
O3 C15 H15A 110.8 . . ?
C16 C15 H15A 110.8 . . ?
O3 C15 H15B 110.8 . . ?
C16 C15 H15B 110.8 . . ?
H15A C15 H15B 108.9 . . ?
O2 C16 N2 122.7(3) . . ?
O2 C16 C15 118.6(3) . . ?
N2 C16 C15 118.7(3) . . ?
N2 C17 C19 111.9(3) . . ?
N2 C17 C18 112.6(3) . . ?
C19 C17 C18 113.0(3) . . ?
N2 C17 H17A 106.2 . . ?
C19 C17 H17A 106.2 . . ?
C18 C17 H17A 106.2 . . ?
C17 C18 H18A 109.5 . . ?
C17 C18 H18B 109.5 . . ?
H18A C18 H18B 109.5 . . ?
C17 C18 H18C 109.5 . . ?
H18A C18 H18C 109.5 . . ?
H18B C18 H18C 109.5 . . ?
C17 C19 H19A 109.5 . . ?
C17 C19 H19B 109.5 . . ?
H19A C19 H19B 109.5 . . ?
C17 C19 H19C 109.5 . . ?
H19A C19 H19C 109.5 . . ?
H19B C19 H19C 109.5 . . ?
C22 C20 H20A 109.5 . . ?
C22 C20 H20B 109.5 . . ?
H20A C20 H20B 109.5 . . ?
C22 C20 H20C 109.5 . . ?
H20A C20 H20C 109.5 . . ?
H20B C20 H20C 109.5 . . ?
C22 C21 H21A 109.5 . . ?
C22 C21 H21B 109.5 . . ?
H21A C21 H21B 109.5 . . ?
C22 C21 H21C 109.5 . . ?
H21A C21 H21C 109.5 . . ?
H21B C21 H21C 109.5 . . ?
N2 C22 C21 112.0(3) . . ?
N2 C22 C20 111.6(3) . . ?
C21 C22 C20 110.9(3) . . ?
N2 C22 H22A 107.3 . . ?
C21 C22 H22A 107.3 . . ?
C20 C22 H22A 107.3 . . ?
C12 C23 H23A 109.5 . . ?
C12 C23 H23B 109.5 . . ?
H23A C23 H23B 109.5 . . ?
C12 C23 H23C 109.5 . . ?
H23A C23 H23C 109.5 . . ?
H23B C23 H23C 109.5 . . ?

loop_
_geom_bond_atom_site_label_1
_geom_bond_atom_site_label_2
_geom_bond_distance
_geom_bond_site_symmetry_2
_geom_bond_publ_flag
O1 C8 1.228(4) . ?
O2 C16 1.223(4) . ?
O3 C14 1.379(4) . ?
O3 C15 1.410(4) . ?
N1 C8 1.337(5) . ?
N1 C7 1.467(5) . ?
N1 H1A 0.8600 . ?
N2 C16 1.340(4) . ?
N2 C22 1.480(4) . ?
N2 C17 1.488(4) . ?
C1 C2 1.365(7) . ?
C1 C6 1.386(5) . ?
C1 H1B 0.9300 . ?
C2 C3 1.368(8) . ?
C2 H2A 0.9300 . ?
C3 C4 1.382(7) . ?
C3 H3A 0.9300 . ?
C4 C5 1.358(6) . ?
C4 H4A 0.9300 . ?
C5 C6 1.396(5) . ?
C5 H5A 0.9300 . ?
C6 C7 1.499(6) . ?
C7 H7A 0.9700 . ?
C7 H7B 0.9700 . ?
C8 C9 1.508(5) . ?
C9 C10 1.396(5) . ?
C9 C14 1.401(4) . ?
C10 C11 1.365(6) . ?
C10 H10A 0.9300 . ?
C11 C12 1.389(6) . ?
C11 H11A 0.9300 . ?
C12 C13 1.392(5) . ?
C12 C23 1.504(5) . ?
C13 C14 1.381(5) . ?
C13 H13A 0.9300 . ?
C15 C16 1.539(4) . ?
C15 H15A 0.9700 . ?
C15 H15B 0.9700 . ?
C17 C19 1.512(5) . ?
C17 C18 1.525(5) . ?
C17 H17A 0.9800 . ?
C18 H18A 0.9600 . ?
C18 H18B 0.9600 . ?
C18 H18C 0.9600 . ?
C19 H19A 0.9600 . ?
C19 H19B 0.9600 . ?
C19 H19C 0.9600 . ?
C20 C22 1.514(5) . ?
C20 H20A 0.9600 . ?
C20 H20B 0.9600 . ?
C20 H20C 0.9600 . ?
C21 C22 1.511(5) . ?
C21 H21A 0.9600 . ?
C21 H21B 0.9600 . ?
C21 H21C 0.9600 . ?
C22 H22A 0.9800 . ?
C23 H23A 0.9600 . ?
C23 H23B 0.9600 . ?
C23 H23C 0.9600 . ?

loop_
_cod_related_entry_id
_cod_related_entry_database
_cod_related_entry_code
1 ChemSpider 30653964
